data_7110451
loop_
_publ_author_name
'Rosa, Patrick'
'Ricard, Louis'
'Mathey, Fran\,cois'
'Floch, Pascal Le'

_publ_section_title
;
 Synthesis of functional 1,4-diphosphaindenes and their related anions
;
_journal_issue 6
_journal_name_full 'Chemical Communications'
_journal_page_first 537
_journal_paper_doi 10.1039/a900086k
_journal_year 1999
_chemical_formula_moiety C14H20P2S
_chemical_formula_sum 'C14 H20 P2 S'
_chemical_formula_weight 282.33
_chemical_name_systematic ' ?'
_space_group_IT_number 14
_symmetry_cell_setting monoclinic
_symmetry_space_group_name_Hall '-P 2yn'
_symmetry_space_group_name_H-M 'P 1 21/n 1'
_cell_angle_alpha 90
_cell_angle_beta 110.95(1)
_cell_angle_gamma 90
_cell_formula_units_Z 4
_cell_length_a 9.861(1)
_cell_length_b 15.219(2)
_cell_length_c 10.715(1)
_cell_measurement_reflns_used 25
_cell_measurement_temperature 123
_cell_measurement_theta_max 17.0
_cell_measurement_theta_min 12.0
_cell_volume 1501.7(3)
_computing_cell_refinement CAD4_(Enraf-Nonius,_1994)
_computing_data_collection CAD4_(Enraf-Nonius,_1994)
_computing_data_reduction process_MolEN_(Fair,_1990)
_computing_publication_material BTABLE_PTABLE_CIF_IN_MolEN_(Fair,_1990)
_computing_structure_refinement LSFM_MolEN_(Fair,_1990)
_computing_structure_solution Direct_methods_(SIR,_Burla_et_al.,_1989)
_diffrn_ambient_temperature 123
_diffrn_measurement_device_type Enraf_Nonius_CAD4
_diffrn_measurement_method \q/2\q
_diffrn_radiation_monochromator graphite
_diffrn_radiation_source xray_tube
_diffrn_radiation_type Mo-K\a
_diffrn_radiation_wavelength 0.71073
_diffrn_reflns_av_R_equivalents 0.030
_diffrn_reflns_av_sigmaI/netI 0.500
_diffrn_reflns_limit_h_max 12
_diffrn_reflns_limit_h_min -13
_diffrn_reflns_limit_k_max 21
_diffrn_reflns_limit_k_min 0
_diffrn_reflns_limit_l_max 15
_diffrn_reflns_limit_l_min 0
_diffrn_reflns_number 4725
_diffrn_reflns_theta_max 29.98
_diffrn_reflns_theta_min 2.5
_diffrn_standards_decay_% 0
_diffrn_standards_interval_time 120
_diffrn_standards_number 3
_exptl_absorpt_coefficient_mu 0.395
_exptl_absorpt_correction_T_max 1.0000
_exptl_absorpt_correction_T_min 0.9189
_exptl_absorpt_correction_type psi_scans_(North,_Phillips,_Mathews,_1968)
_exptl_crystal_colour colorless
_exptl_crystal_density_diffrn 1.25
_exptl_crystal_density_method none
_exptl_crystal_description plate
_exptl_crystal_F_000 600
_exptl_crystal_size_max 0.28
_exptl_crystal_size_mid 0.28
_exptl_crystal_size_min 0.22
_refine_diff_density_max 0.286
_refine_diff_density_min -0.371
_refine_ls_abs_structure_details ' ?'
_refine_ls_extinction_method none
_refine_ls_goodness_of_fit_all 1.173
_refine_ls_goodness_of_fit_ref 1.097
_refine_ls_hydrogen_treatment refall
_refine_ls_matrix_type full
_refine_ls_number_constraints 0
_refine_ls_number_parameters 234
_refine_ls_number_reflns 3572
_refine_ls_number_restraints 0
_refine_ls_R_factor_all 0.048
_refine_ls_R_factor_gt 0.033
_refine_ls_shift/esd_mean 0.001
_refine_ls_shift/su_max 0.018
_refine_ls_structure_factor_coef F
_refine_ls_weighting_details 'w = 4Fo^2^/(\s^2^(Fo^2^) + 0.0064 Fo^4^)'
_refine_ls_weighting_scheme calc
_refine_ls_wR_factor_all 0.056
_refine_ls_wR_factor_ref 0.053
_reflns_number_gt 3572
_reflns_number_total 4353
_reflns_threshold_expression >2.0\s(I)
_cod_data_source_file 900086ksup1.cif
_cod_data_source_block phosind
_cod_depositor_comments
;
The following automatic conversions were performed:

'_refine_ls_weighting_scheme' value '4Fo^2^/(\s^2^(Fo^2^) + 0.0064
Fo^4^)' was changed to 'calc'. New tag '_refine_ls_weighting_details'
was created. The value of the new tag was set to 'w =
4Fo^2^/(\s^2^(Fo^2^) + 0.0064 Fo^4^)'.

Automatic conversion script
Id: cif_fix_values 3143 2015-03-26 13:38:13Z robertas 
;
_cod_original_cell_volume 1501.9(6)
_cod_original_formula_sum C14H20P2S
_cod_database_code 7110451

loop_
_symmetry_equiv_pos_as_xyz
x,y,z
1/2-x,1/2+y,1/2-z
-x,-y,-z
1/2+x,1/2-y,1/2+z

loop_
_atom_site_label
_atom_site_fract_x
_atom_site_fract_y
_atom_site_fract_z
_atom_site_U_iso_or_equiv
_atom_site_adp_type
_atom_site_type_symbol
S10 1.25599(4) 0.16665(3) 0.86455(4) 0.0321(2) Uij S
P1 0.69992(4) 0.00197(2) 0.62312(3) 0.0290(1) Uij P
P9 1.04656(3) 0.18524(2) 0.80913(3) 0.0242(1) Uij P
C2 0.7245(1) 0.01455(9) 0.4719(1) 0.0291(6) Uij C
C3 0.8249(1) 0.06622(9) 0.4429(1) 0.0275(5) Uij C
C4 0.9273(1) 0.11820(8) 0.5425(1) 0.0251(5) Uij C
C5 0.9270(1) 0.12009(8) 0.6723(1) 0.0220(4) Uij C
C6 0.8338(1) 0.07222(8) 0.7210(1) 0.0227(4) Uij C
C7 0.8617(1) 0.08668(9) 0.8653(1) 0.0257(5) Uij C
C8 0.9678(1) 0.14511(9) 0.9257(1) 0.0273(5) Uij C
C11 0.8258(2) 0.0680(1) 0.3028(1) 0.0382(6) Uij C
C12 1.0365(1) 0.17146(9) 0.5058(1) 0.0338(5) Uij C
C13 0.9900(2) 0.2982(1) 0.7692(2) 0.0348(6) Uij C
C14 0.7753(1) 0.0373(1) 0.9332(1) 0.0341(5) Uij C
C15 0.6316(1) 0.0819(1) 0.9185(2) 0.0468(7) Uij C
C16 1.0247(2) 0.1725(1) 1.0702(1) 0.0390(7) Uij C
C17 0.9595(3) 0.2577(1) 1.0961(2) 0.065(1) Uij C
H01 0.666(2) -0.017(1) 0.400(1) 0.032(4) Uiso H
H02A 0.750(2) 0.026(1) 0.250(2) 0.059(6) Uiso H
H03B 0.934(2) 0.046(1) 0.310(2) 0.055(6) Uiso H
H04C 0.805(2) 0.126(1) 0.261(2) 0.040(5) Uiso H
H05C 1.087(2) 0.134(1) 0.466(2) 0.051(5) Uiso H
H06B 0.985(2) 0.214(1) 0.436(2) 0.057(6) Uiso H
H07A 1.108(2) 0.191(1) 0.579(2) 0.053(6) Uiso H
H08A 0.878(2) 0.306(1) 0.746(2) 0.063(6) Uiso H
H09C 1.039(2) 0.334(1) 0.835(2) 0.045(5) Uiso H
H010 1.009(2) 0.316(1) 0.696(2) 0.049(5) Uiso H
H011 0.755(2) -0.023(1) 0.894(2) 0.040(5) Uiso H
H012 0.830(2) 0.031(1) 1.028(2) 0.042(5) Uiso H
H013 0.563(2) 0.081(1) 0.822(2) 0.059(6) Uiso H
H014 0.644(3) 0.145(2) 0.954(3) 0.12(1) Uiso H
H015 0.586(2) 0.044(1) 0.970(2) 0.047(5) Uiso H
H016 1.015(2) 0.125(1) 1.128(2) 0.053(5) Uiso H
H017 1.151(2) 0.172(2) 1.116(2) 0.085(8) Uiso H
H018 0.970(2) 0.305(2) 1.042(2) 0.092(9) Uiso H
H019 1.001(2) 0.263(1) 1.190(2) 0.075(7) Uiso H
H020 0.839(3) 0.247(2) 1.083(3) 0.16(1) Uiso H

loop_
_atom_site_aniso_label
_atom_site_aniso_U_11
_atom_site_aniso_U_22
_atom_site_aniso_U_33
_atom_site_aniso_U_12
_atom_site_aniso_U_13
_atom_site_aniso_U_23
_atom_site_aniso_type_symbol
S10 0.0185(1) 0.0391(2) 0.0459(2) -0.0034(1) 0.0072(1) 0.0000(1) S
P1 0.0244(1) 0.0311(2) 0.0322(1) -0.0074(1) 0.0102(1) -0.0020(1) P
P9 0.0196(1) 0.0247(1) 0.0293(1) -0.0016(1) 0.0076(1) -0.0020(1) P
C2 0.0296(6) 0.0308(6) 0.0270(5) -0.0007(5) 0.0053(4) -0.0058(5) C
C3 0.0311(5) 0.0268(5) 0.0249(4) 0.0078(4) 0.0114(4) 0.0003(4) C
C4 0.0228(4) 0.0241(5) 0.0287(5) 0.0046(4) 0.0127(3) 0.0028(4) C
C5 0.0179(4) 0.0230(5) 0.0260(4) 0.0007(4) 0.0088(3) -0.0004(4) C
C6 0.0185(4) 0.0246(5) 0.0256(4) 0.0012(4) 0.0097(3) 0.0001(4) C
C7 0.0224(4) 0.0286(6) 0.0263(4) 0.0049(4) 0.0116(3) 0.0026(4) C
C8 0.0239(5) 0.0329(6) 0.0258(5) 0.0045(5) 0.0081(4) -0.0024(5) C
C11 0.0508(7) 0.0410(8) 0.0267(5) 0.0087(6) 0.0169(4) -0.0001(5) C
C12 0.0286(5) 0.0347(6) 0.0388(5) 0.0042(5) 0.0204(4) 0.0084(5) C
C13 0.0369(6) 0.0254(6) 0.0450(7) 0.0003(5) 0.0111(5) -0.0024(6) C
C14 0.0315(5) 0.0385(7) 0.0327(5) 0.0040(5) 0.0179(4) 0.0072(5) C
C15 0.0337(5) 0.0563(9) 0.0542(7) 0.0071(6) 0.0286(4) 0.0126(7) C
C16 0.0395(7) 0.0567(9) 0.0264(6) 0.0023(7) 0.0081(5) -0.0089(6) C
C17 0.112(1) 0.053(1) 0.0450(7) 0.006(1) 0.0353(7) -0.0174(7) C

loop_
_atom_type_symbol
_atom_type_scat_dispersion_real
_atom_type_scat_dispersion_imag
_atom_type_scat_source
C 0.002 0.002 International_Tables_Vol_IV_Table_2.3.1
H 0.000 0.000 International_Tables_Vol_IV_Table_2.3.1
P 0.090 0.095 International_Tables_Vol_IV_Table_2.3.1
S 0.110 0.124 International_Tables_Vol_IV_Table_2.3.1

loop_
_geom_angle_atom_site_label_1
_geom_angle_atom_site_label_2
_geom_angle_atom_site_label_3
_geom_angle
C2 P1 C6 99.62(7)
S10 P9 C5 118.51(5)
S10 P9 C8 114.32(4)
S10 P9 C13 114.33(5)
C5 P9 C8 93.37(6)
C5 P9 C13 105.77(6)
C8 P9 C13 108.29(8)
P1 C2 C3 128.5(1)
P1 C2 H01 118(1)
C3 C2 H01 113(1)
C2 C3 C4 121.4(1)
C2 C3 C11 119.6(1)
C4 C3 C11 118.9(1)
C3 C4 C5 120.5(1)
C3 C4 C12 119.1(1)
C5 C4 C12 120.4(1)
P9 C5 C4 125.9(1)
P9 C5 C6 107.69(9)
C4 C5 C6 126.4(1)
P1 C6 C5 123.45(9)
P1 C6 C7 122.6(1)
C5 C6 C7 114.0(1)
C6 C7 C8 114.8(1)
C6 C7 C14 120.2(1)
C8 C7 C14 125.0(1)
P9 C8 C7 110.2(1)
P9 C8 C16 121.7(1)
C7 C8 C16 128.0(1)
C3 C11 H02A 106(1)
C3 C11 H03B 106.0(9)
C3 C11 H04C 113(1)
H02A C11 H03B 111(1)
H02A C11 H04C 108(1)
H03B C11 H04C 110(1)
C4 C12 H05C 109(1)
C4 C12 H06B 109(1)
C4 C12 H07A 111(1)
H05C C12 H06B 105(1)
H05C C12 H07A 102(1)
H06B C12 H07A 118(1)
P9 C13 H08A 111(1)
P9 C13 H09C 111(1)
P9 C13 H010 110(1)
H08A C13 H09C 110(1)
H08A C13 H010 106(1)
H09C C13 H010 105(1)
C7 C14 C15 113.1(1)
C7 C14 H011 108(1)
C7 C14 H012 110(1)
C15 C14 H011 108(1)
C15 C14 H012 107(1)
H011 C14 H012 107(1)
C14 C15 H013 111(1)
C14 C15 H014 113(1)
C14 C15 H015 105(1)
H013 C15 H014 109(1)
H013 C15 H015 106(1)
H014 C15 H015 110(2)
C8 C16 C17 113.5(1)
C8 C16 H016 111(1)
C8 C16 H017 112(1)
C17 C16 H016 111(1)
C17 C16 H017 112(1)
H016 C16 H017 93(1)
C16 C17 H018 112(1)
C16 C17 H019 102(1)
C16 C17 H020 110(1)
H018 C17 H019 119(1)
H018 C17 H020 111(1)
H019 C17 H020 100(2)

loop_
_geom_bond_atom_site_label_1
_geom_bond_atom_site_label_2
_geom_bond_distance
S10 P9 1.9548(5)
P1 C2 1.732(2)
P1 C6 1.731(1)
P9 C5 1.813(1)
P9 C8 1.797(2)
P9 C13 1.811(1)
C2 C3 1.384(2)
C2 H01 0.91(1)
C3 C4 1.419(2)
C3 C11 1.505(2)
C4 C5 1.391(2)
C4 C12 1.509(2)
C5 C6 1.411(2)
C6 C7 1.487(2)
C7 C8 1.350(2)
C7 C14 1.504(2)
C8 C16 1.505(2)
C11 H02A 0.99(2)
C11 H03B 1.10(2)
C11 H04C 0.98(2)
C12 H05C 0.95(2)
C12 H06B 0.98(2)
C12 H07A 0.90(2)
C13 H08A 1.05(2)
C13 H09C 0.88(2)
C13 H010 0.91(2)
C14 C15 1.528(2)
C14 H011 0.99(2)
C14 H012 0.97(1)
C15 H013 1.01(2)
C15 H014 1.02(3)
C15 H015 1.01(2)
C16 C17 1.516(3)
C16 H016 0.98(2)
C16 H017 1.16(2)
C17 H018 0.95(3)
C17 H019 0.94(2)
C17 H020 1.16(3)
